data_7235915
loop_
_publ_author_name
'Li, Ya-Nan'
'Huo, Li-Hua'
'Deng, Zhao-Peng'
'Xie, Xin-Yu'
'Zhu, Zhi-Biao'
'Gao, Shan'

_publ_section_title
;
 Nature of reactant and influence of water on the supramolecular patterns
 and luminescent properties of organic salts comprising
 (1,1&#x2032;-biphenyl)-4,4&#x2032;-disulfonate and triphenylmethanaminium
;
_journal_issue 52
_journal_name_full 'RSC Advances'
_journal_page_first 41692
_journal_paper_doi 10.1039/C5RA04497A
_journal_volume 5
_journal_year 2015
_chemical_formula_moiety 'C12 H8 O6 S2, 2(C19 H18 N), 2(C3 H8 O), H2 O'
_chemical_formula_sum 'C56 H62 N2 O9 S2'
_chemical_formula_weight 971.22
_space_group_IT_number 18
_space_group_name_Hall 'P 2 2ab'
_space_group_name_H-M_alt 'P 21 21 2'
_symmetry_cell_setting orthorhombic
_symmetry_space_group_name_Hall 'P 2 2ab'
_symmetry_space_group_name_H-M 'P 21 21 2'
_atom_sites_solution_hydrogens geom
_atom_sites_solution_primary direct
_atom_sites_solution_secondary difmap
_audit_creation_method SHELXL-97
_audit_update_record
;
2015-01-22 deposited with the CCDC.
2015-04-22 downloaded from the CCDC.
;
_cell_angle_alpha 90.00
_cell_angle_beta 90.00
_cell_angle_gamma 90.00
_cell_formula_units_Z 2
_cell_length_a 15.2948(7)
_cell_length_b 18.2388(13)
_cell_length_c 9.5627(6)
_cell_measurement_reflns_used 1096
_cell_measurement_temperature 293(2)
_cell_measurement_theta_max 27.50
_cell_measurement_theta_min 3.09
_cell_volume 2667.6(3)
_computing_cell_refinement
;
CrysAlis Pro (Agilent, 2013)
;
_computing_data_collection
;
CrysAlis Pro (Agilent, 2013)
;
_computing_data_reduction
;
CrysAlis Pro (Agilent, 2013)
;
_computing_molecular_graphics '(K. Brandenburg, Diamond 3.1, 2009)'
_computing_publication_material '(K. Brandenburg, Diamond 3.1, 2009)'
_computing_structure_refinement 'SHELXL-97 (Sheldrick, 1997)'
_computing_structure_solution 'SHELXS-97 (Sheldrick, 1990)'
_diffrn_ambient_temperature 293(2)
_diffrn_detector_area_resol_mean 16.1954
_diffrn_measured_fraction_theta_full 0.963
_diffrn_measured_fraction_theta_max 0.963
_diffrn_measurement_device_type 'Xcalibur, Eos'
_diffrn_measurement_method '\w scans'
_diffrn_radiation_monochromator graphite
_diffrn_radiation_source 'Enhance (Mo) X-ray Source'
_diffrn_radiation_type MoK\a
_diffrn_radiation_wavelength 0.71073
_diffrn_reflns_av_R_equivalents 0.0365
_diffrn_reflns_av_sigmaI/netI 0.1105
_diffrn_reflns_limit_h_max 18
_diffrn_reflns_limit_h_min -14
_diffrn_reflns_limit_k_max 21
_diffrn_reflns_limit_k_min -9
_diffrn_reflns_limit_l_max 11
_diffrn_reflns_limit_l_min -8
_diffrn_reflns_number 5017
_diffrn_reflns_theta_full 25.01
_diffrn_reflns_theta_max 25.01
_diffrn_reflns_theta_min 3.09
_exptl_absorpt_coefficient_mu 0.156
_exptl_absorpt_correction_T_max 0.9755
_exptl_absorpt_correction_T_min 0.9665
_exptl_absorpt_correction_type multi-scan
_exptl_absorpt_process_details
; 
CrysAlis Pro (Agilent, 2013)
Empirical absorption correction using spherical harmonics,
 implemented in SCALE3 ABSPACK scaling algorithm. 
;
_exptl_crystal_colour colorless
_exptl_crystal_density_diffrn 1.209
_exptl_crystal_density_method 'not measured'
_exptl_crystal_description prism
_exptl_crystal_F_000 1032
_exptl_crystal_size_max 0.22
_exptl_crystal_size_mid 0.19
_exptl_crystal_size_min 0.16
_refine_diff_density_max 0.314
_refine_diff_density_min -0.176
_refine_diff_density_rms 0.040
_refine_ls_abs_structure_details 'Flack H D (1983), Acta Cryst. A39, 876-881'
_refine_ls_abs_structure_Flack 0.28(13)
_refine_ls_extinction_method none
_refine_ls_goodness_of_fit_ref 1.012
_refine_ls_hydrogen_treatment mixed
_refine_ls_matrix_type full
_refine_ls_number_parameters 330
_refine_ls_number_reflns 3811
_refine_ls_number_restraints 15
_refine_ls_restrained_S_all 1.036
_refine_ls_R_factor_all 0.0712
_refine_ls_R_factor_gt 0.0644
_refine_ls_shift/su_max 0.000
_refine_ls_shift/su_mean 0.000
_refine_ls_structure_factor_coef Fsqd
_refine_ls_weighting_details 'calc w=1/[\s^2^(Fo^2^)+(0.0272P)^2^+0.0000P] where P=(Fo^2^+2Fc^2^)/3'
_refine_ls_weighting_scheme calc
_refine_ls_wR_factor_gt 0.0884
_refine_ls_wR_factor_ref 0.1012
_reflns_number_gt 1967
_reflns_number_total 3811
_reflns_threshold_expression >2sigma(I)
_cod_data_source_file c5ra04497a2.cif
_cod_data_source_block 11
_cod_database_code 7235915

loop_
_symmetry_equiv_pos_as_xyz
'x, y, z'
'-x, -y, z'
'x+1/2, -y+1/2, -z'
'-x+1/2, y+1/2, -z'

loop_
_atom_site_label
_atom_site_type_symbol
_atom_site_fract_x
_atom_site_fract_y
_atom_site_fract_z
_atom_site_U_iso_or_equiv
_atom_site_adp_type
_atom_site_occupancy
_atom_site_symmetry_multiplicity
_atom_site_calc_flag
_atom_site_refinement_flags
_atom_site_disorder_assembly
_atom_site_disorder_group
N1 N 0.0067(2) 0.8692(2) 0.6381(4) 0.0507(12) Uani 1 1 d D . .
C6 C 0.0596(4) 0.6880(4) 0.2826(7) 0.100(3) Uani 1 1 d . . .
H6A H 0.0563 0.6395 0.2531 0.119 Uiso 1 1 calc R . .
C15 C 0.0089(4) 0.6964(3) 0.8050(6) 0.0747(19) Uani 1 1 d . . .
H15A H 0.0658 0.6994 0.8390 0.090 Uiso 1 1 calc R . .
C19 C -0.1017(4) 0.7358(4) 0.6483(6) 0.087(2) Uani 1 1 d . . .
H19A H -0.1207 0.7670 0.5776 0.104 Uiso 1 1 calc R . .
C17 C -0.1291(8) 0.6409(5) 0.8143(10) 0.131(4) Uani 1 1 d . . .
H17A H -0.1661 0.6061 0.8537 0.157 Uiso 1 1 calc R . .
C18 C -0.1597(5) 0.6838(5) 0.7064(9) 0.112(3) Uani 1 1 d . . .
H18A H -0.2165 0.6787 0.6729 0.134 Uiso 1 1 calc R . .
C16 C -0.0490(6) 0.6478(5) 0.8633(8) 0.113(3) Uani 1 1 d . . .
H16A H -0.0315 0.6193 0.9388 0.135 Uiso 1 1 calc R . .
C2 C 0.0541(3) 0.7759(3) 0.4682(5) 0.0462(13) Uani 1 1 d . . .
C13 C 0.2033(3) 0.7529(3) 0.6467(5) 0.0732(19) Uani 1 1 d . . .
H13A H 0.1943 0.7236 0.5684 0.088 Uiso 1 1 calc R . .
C3 C 0.0718(3) 0.8303(3) 0.3719(6) 0.0659(17) Uani 1 1 d . . .
H3A H 0.0783 0.8786 0.4012 0.079 Uiso 1 1 calc R . .
C8 C 0.1375(3) 0.7964(3) 0.6947(5) 0.0479(13) Uani 1 1 d . . .
C10 C 0.2316(4) 0.8387(4) 0.8741(6) 0.095(2) Uani 1 1 d . . .
H10A H 0.2401 0.8682 0.9522 0.114 Uiso 1 1 calc R . .
C11 C 0.2999(4) 0.7960(4) 0.8263(7) 0.086(2) Uani 1 1 d . . .
H11A H 0.3546 0.7973 0.8690 0.103 Uiso 1 1 calc R . .
C14 C -0.0170(4) 0.7406(3) 0.6962(6) 0.0574(15) Uani 1 1 d . . .
C7 C 0.0483(4) 0.7053(4) 0.4220(6) 0.0798(18) Uani 1 1 d . . .
H7A H 0.0366 0.6680 0.4857 0.096 Uiso 1 1 calc R . .
C4 C 0.0800(4) 0.8129(4) 0.2315(6) 0.087(2) Uani 1 1 d . . .
H4A H 0.0887 0.8499 0.1661 0.105 Uiso 1 1 calc R . .
C12 C 0.2840(4) 0.7520(4) 0.7142(6) 0.082(2) Uani 1 1 d . . .
H12A H 0.3278 0.7208 0.6821 0.099 Uiso 1 1 calc R . .
C9 C 0.1528(4) 0.8387(3) 0.8107(6) 0.081(2) Uani 1 1 d . . .
H9A H 0.1082 0.8679 0.8462 0.097 Uiso 1 1 calc R . .
C1 C 0.0474(3) 0.7947(3) 0.6229(5) 0.0444(13) Uani 1 1 d . . .
C5 C 0.0753(4) 0.7420(5) 0.1895(7) 0.091(2) Uani 1 1 d . . .
H5A H 0.0831 0.7304 0.0955 0.109 Uiso 1 1 calc R . .
S1 S 0.34362(7) 0.52862(10) 0.54395(17) 0.0581(4) Uani 1 1 d . . .
O1 O 0.38185(16) 0.48535(19) 0.4313(4) 0.0598(10) Uani 1 1 d . . .
O2 O 0.35956(19) 0.6064(2) 0.5274(4) 0.0859(13) Uani 1 1 d . . .
O3 O 0.36556(18) 0.5023(2) 0.6823(4) 0.0912(14) Uani 1 1 d . . .
C25 C 0.1789(3) 0.5408(3) 0.6427(5) 0.0620(17) Uani 1 1 d . . .
H25A H 0.2052 0.5613 0.7212 0.074 Uiso 1 1 calc R . .
C20 C 0.2294(2) 0.5182(3) 0.5320(5) 0.0419(12) Uani 1 1 d . . .
C21 C 0.1916(3) 0.4877(4) 0.4182(5) 0.0733(19) Uani 1 1 d . . .
H21A H 0.2259 0.4712 0.3443 0.088 Uiso 1 1 calc R . .
C24 C 0.0895(3) 0.5330(3) 0.6374(6) 0.0653(17) Uani 1 1 d . . .
H24A H 0.0562 0.5480 0.7136 0.078 Uiso 1 1 calc R . .
C23 C 0.0477(2) 0.5035(3) 0.5225(5) 0.0494(15) Uani 1 1 d . . .
C22 C 0.0993(3) 0.4811(3) 0.4125(5) 0.0729(18) Uani 1 1 d . . .
H22A H 0.0732 0.4613 0.3332 0.087 Uiso 1 1 calc R . .
H1N1 H -0.013(3) 0.883(3) 0.719(2) 0.109 Uiso 1 1 d D . .
H1N2 H -0.0360(18) 0.877(3) 0.580(3) 0.109 Uiso 1 1 d D . .
H1N3 H 0.048(2) 0.900(2) 0.616(4) 0.109 Uiso 1 1 d D . .
O1W O 0.5000 0.5000 0.8741(5) 0.0703(17) Uani 1 2 d SD . .
H1W H 0.456(2) 0.495(4) 0.821(4) 0.105 Uiso 1 1 d D . .
O4 O 0.5458(3) 0.4022(3) 1.0833(4) 0.1020(16) Uani 1 1 d D . .
C26 C 0.6230(6) 0.3718(5) 1.0350(10) 0.173(4) Uani 0.50 1 d PD A 1
H26A H 0.6137 0.3502 0.9436 0.208 Uiso 0.50 1 calc PR A 1
H26B H 0.6422 0.3335 1.0983 0.208 Uiso 0.50 1 calc PR A 1
C27 C 0.6926(8) 0.4315(10) 1.026(2) 0.224(9) Uani 0.50 1 d PD A 1
H27A H 0.6860 0.4543 0.9346 0.269 Uiso 0.50 1 calc PR A 1
H27B H 0.6771 0.4684 1.0943 0.269 Uiso 0.50 1 calc PR A 1
C28 C 0.7826(8) 0.4174(11) 1.0431(13) 0.305(8) Uani 0.50 1 d PD A 1
H28A H 0.8145 0.4626 1.0379 0.458 Uiso 0.50 1 calc PR A 1
H28B H 0.8022 0.3849 0.9706 0.458 Uiso 0.50 1 calc PR A 1
H28C H 0.7922 0.3950 1.1326 0.458 Uiso 0.50 1 calc PR A 1
C26' C 0.6230(6) 0.3718(5) 1.0350(10) 0.173(4) Uani 0.50 1 d PD A 2
H26C H 0.6244 0.3723 0.9336 0.208 Uiso 0.50 1 calc PR A 2
H26D H 0.6286 0.3215 1.0669 0.208 Uiso 0.50 1 calc PR A 2
C27' C 0.6959(8) 0.4182(12) 1.0935(16) 0.224(9) Uani 0.50 1 d PD A 2
H27C H 0.6762 0.4687 1.0870 0.269 Uiso 0.50 1 calc PR A 2
H27D H 0.6993 0.4068 1.1924 0.269 Uiso 0.50 1 calc PR A 2
C28' C 0.7826(8) 0.4174(11) 1.0431(13) 0.305(8) Uani 0.50 1 d PD A 2
H28D H 0.8167 0.4530 1.0929 0.458 Uiso 0.50 1 calc PR A 2
H28E H 0.7828 0.4290 0.9452 0.458 Uiso 0.50 1 calc PR A 2
H28F H 0.8073 0.3695 1.0569 0.458 Uiso 0.50 1 calc PR A 2
H4O H 0.495(2) 0.408(6) 1.048(6) 0.458 Uiso 1 1 d D . .

loop_
_atom_site_aniso_label
_atom_site_aniso_U_11
_atom_site_aniso_U_22
_atom_site_aniso_U_33
_atom_site_aniso_U_23
_atom_site_aniso_U_13
_atom_site_aniso_U_12
N1 0.043(2) 0.059(4) 0.049(2) -0.009(3) 0.0010(19) -0.001(2)
C6 0.150(6) 0.091(6) 0.058(4) -0.004(5) 0.007(5) -0.044(5)
C15 0.108(5) 0.063(5) 0.054(4) 0.007(4) 0.033(4) -0.009(4)
C19 0.085(5) 0.101(6) 0.075(4) -0.004(4) 0.006(4) -0.021(5)
C17 0.204(11) 0.079(7) 0.110(8) -0.012(6) 0.096(8) -0.042(9)
C18 0.103(5) 0.101(7) 0.131(7) -0.024(6) 0.042(6) -0.064(5)
C16 0.162(7) 0.095(7) 0.081(5) 0.017(5) 0.052(6) 0.005(7)
C2 0.045(3) 0.052(4) 0.041(3) -0.005(3) -0.001(3) -0.007(3)
C13 0.069(4) 0.097(6) 0.053(4) -0.013(4) -0.004(3) 0.022(4)
C3 0.088(4) 0.054(5) 0.055(4) -0.003(4) 0.003(3) 0.005(3)
C8 0.052(3) 0.051(4) 0.041(3) 0.004(3) 0.000(3) 0.013(3)
C10 0.093(4) 0.109(6) 0.082(4) -0.043(4) -0.044(4) 0.033(4)
C11 0.065(4) 0.119(7) 0.074(5) -0.001(4) -0.023(3) 0.009(4)
C14 0.075(4) 0.048(4) 0.048(3) -0.003(3) 0.012(3) -0.012(3)
C7 0.113(5) 0.067(5) 0.060(4) -0.007(4) 0.013(4) -0.025(4)
C4 0.112(5) 0.105(7) 0.045(4) 0.012(4) 0.012(3) 0.032(5)
C12 0.073(4) 0.107(6) 0.067(4) -0.007(4) -0.009(3) 0.036(4)
C9 0.069(3) 0.108(6) 0.066(4) -0.042(4) -0.027(3) 0.028(4)
C1 0.060(3) 0.028(4) 0.045(3) -0.002(3) 0.007(3) 0.006(3)
C5 0.128(6) 0.110(7) 0.034(4) -0.015(5) 0.002(3) 0.026(5)
S1 0.0299(5) 0.0676(12) 0.0767(10) -0.0161(10) 0.0027(7) -0.0025(8)
O1 0.0370(15) 0.068(3) 0.075(2) -0.019(2) 0.0081(16) 0.0142(18)
O2 0.052(2) 0.058(3) 0.147(4) -0.033(3) 0.034(2) -0.017(2)
O3 0.0460(19) 0.152(4) 0.075(2) -0.016(3) -0.0116(18) 0.015(2)
C25 0.041(3) 0.083(5) 0.062(3) -0.021(3) -0.001(2) 0.005(3)
C20 0.032(2) 0.030(3) 0.063(3) -0.014(3) -0.006(2) 0.003(2)
C21 0.045(3) 0.112(6) 0.063(4) -0.026(4) 0.011(3) -0.008(3)
C24 0.032(2) 0.088(5) 0.076(4) -0.018(4) 0.010(3) -0.007(3)
C23 0.029(2) 0.048(4) 0.071(4) 0.000(3) -0.001(2) -0.001(2)
C22 0.043(3) 0.108(6) 0.068(4) -0.026(4) -0.001(3) -0.019(4)
O1W 0.054(3) 0.104(5) 0.053(3) 0.000 0.000 0.000(3)
O4 0.091(3) 0.134(4) 0.080(3) 0.026(3) 0.038(2) 0.017(3)
C26 0.193(9) 0.178(10) 0.149(8) 0.049(8) 0.054(9) 0.069(9)
C27 0.076(5) 0.52(3) 0.076(14) 0.056(15) -0.045(8) 0.007(10)
C28 0.282(15) 0.46(3) 0.176(11) 0.047(14) -0.017(14) 0.058(16)
C26' 0.193(9) 0.178(10) 0.149(8) 0.049(8) 0.054(9) 0.069(9)
C27' 0.076(5) 0.52(3) 0.076(14) 0.056(15) -0.045(8) 0.007(10)
C28' 0.282(15) 0.46(3) 0.176(11) 0.047(14) -0.017(14) 0.058(16)

loop_
_atom_type_symbol
_atom_type_description
_atom_type_scat_dispersion_real
_atom_type_scat_dispersion_imag
_atom_type_scat_source
C C 0.0033 0.0016 'International Tables Vol C Tables 4.2.6.8 and 6.1.1.4'
H H 0.0000 0.0000 'International Tables Vol C Tables 4.2.6.8 and 6.1.1.4'
N N 0.0061 0.0033 'International Tables Vol C Tables 4.2.6.8 and 6.1.1.4'
O O 0.0106 0.0060 'International Tables Vol C Tables 4.2.6.8 and 6.1.1.4'
S S 0.1246 0.1234 'International Tables Vol C Tables 4.2.6.8 and 6.1.1.4'

loop_
_geom_angle_atom_site_label_1
_geom_angle_atom_site_label_2
_geom_angle_atom_site_label_3
_geom_angle
_geom_angle_site_symmetry_3
C1 N1 H1N1 119(4) .
C1 N1 H1N2 114(3) .
H1N1 N1 H1N2 105.2(16) .
C1 N1 H1N3 105(3) .
H1N1 N1 H1N3 106.2(16) .
H1N2 N1 H1N3 105.8(16) .
C5 C6 C7 119.6(7) .
C5 C6 H6A 120.2 .
C7 C6 H6A 120.2 .
C16 C15 C14 120.0(7) .
C16 C15 H15A 120.0 .
C14 C15 H15A 120.0 .
C14 C19 C18 120.2(7) .
C14 C19 H19A 119.9 .
C18 C19 H19A 119.9 .
C16 C17 C18 121.9(10) .
C16 C17 H17A 119.1 .
C18 C17 H17A 119.1 .
C17 C18 C19 117.6(8) .
C17 C18 H18A 121.2 .
C19 C18 H18A 121.2 .
C17 C16 C15 121.2(10) .
C17 C16 H16A 119.4 .
C15 C16 H16A 119.4 .
C7 C2 C3 118.3(5) .
C7 C2 C1 121.5(5) .
C3 C2 C1 120.0(5) .
C8 C13 C12 120.4(5) .
C8 C13 H13A 119.8 .
C12 C13 H13A 119.8 .
C4 C3 C2 120.1(6) .
C4 C3 H3A 120.0 .
C2 C3 H3A 120.0 .
C13 C8 C9 118.3(5) .
C13 C8 C1 120.0(5) .
C9 C8 C1 121.7(5) .
C9 C10 C11 121.9(6) .
C9 C10 H10A 119.1 .
C11 C10 H10A 119.1 .
C12 C11 C10 117.2(5) .
C12 C11 H11A 121.4 .
C10 C11 H11A 121.4 .
C15 C14 C19 119.1(6) .
C15 C14 C1 122.0(5) .
C19 C14 C1 118.9(6) .
C2 C7 C6 121.3(6) .
C2 C7 H7A 119.4 .
C6 C7 H7A 119.4 .
C5 C4 C3 120.0(6) .
C5 C4 H4A 120.0 .
C3 C4 H4A 120.0 .
C11 C12 C13 121.1(6) .
C11 C12 H12A 119.4 .
C13 C12 H12A 119.4 .
C10 C9 C8 121.0(5) .
C10 C9 H9A 119.5 .
C8 C9 H9A 119.5 .
N1 C1 C2 109.1(4) .
N1 C1 C8 108.0(4) .
C2 C1 C8 112.2(4) .
N1 C1 C14 105.5(4) .
C2 C1 C14 109.7(4) .
C8 C1 C14 112.1(4) .
C6 C5 C4 120.6(6) .
C6 C5 H5A 119.7 .
C4 C5 H5A 119.7 .
O2 S1 O3 112.7(3) .
O2 S1 O1 112.4(2) .
O3 S1 O1 113.8(2) .
O2 S1 C20 105.4(2) .
O3 S1 C20 104.7(2) .
O1 S1 C20 106.9(2) .
C24 C25 C20 120.0(4) .
C24 C25 H25A 120.0 .
C20 C25 H25A 120.0 .
C21 C20 C25 120.2(4) .
C21 C20 S1 121.4(4) .
C25 C20 S1 118.4(4) .
C20 C21 C22 119.5(5) .
C20 C21 H21A 120.3 .
C22 C21 H21A 120.3 .
C25 C24 C23 122.0(5) .
C25 C24 H24A 119.0 .
C23 C24 H24A 119.0 .
C24 C23 C22 117.2(4) .
C24 C23 C23 119.7(3) 2_565
C22 C23 C23 123.0(4) 2_565
C23 C22 C21 121.1(5) .
C23 C22 H22A 119.5 .
C21 C22 H22A 119.5 .
C26 O4 H4O 134(2) .
O4 C26 C27 109.2(9) .
O4 C26 H26A 109.8 .
C27 C26 H26A 109.8 .
O4 C26 H26B 109.8 .
C27 C26 H26B 109.8 .
H26A C26 H26B 108.3 .
C28 C27 C26 123.0(14) .
C28 C27 H27A 106.6 .
C26 C27 H27A 106.6 .
C28 C27 H27B 106.6 .
C26 C27 H27B 106.6 .
H27A C27 H27B 106.6 .
C27 C28 H28A 109.5 .
C27 C28 H28B 109.5 .
H28A C28 H28B 109.5 .
C27 C28 H28C 109.5 .
H28A C28 H28C 109.5 .
H28B C28 H28C 109.5 .
H27C C27' H27D 106.4 .

loop_
_geom_bond_atom_site_label_1
_geom_bond_atom_site_label_2
_geom_bond_distance
_geom_bond_site_symmetry_2
N1 C1 1.500(6) .
N1 H1N1 0.868(10) .
N1 H1N2 0.871(10) .
N1 H1N3 0.867(10) .
C6 C5 1.349(8) .
C6 C7 1.381(8) .
C6 H6A 0.9300 .
C15 C16 1.371(9) .
C15 C14 1.374(7) .
C15 H15A 0.9300 .
C19 C14 1.377(7) .
C19 C18 1.413(8) .
C19 H19A 0.9300 .
C17 C16 1.318(10) .
C17 C18 1.377(11) .
C17 H17A 0.9300 .
C18 H18A 0.9300 .
C16 H16A 0.9300 .
C2 C7 1.365(7) .
C2 C3 1.380(7) .
C2 C1 1.522(6) .
C13 C8 1.362(6) .
C13 C12 1.394(7) .
C13 H13A 0.9300 .
C3 C4 1.384(7) .
C3 H3A 0.9300 .
C8 C9 1.372(7) .
C8 C1 1.540(6) .
C10 C9 1.349(7) .
C10 C11 1.381(8) .
C10 H10A 0.9300 .
C11 C12 1.361(8) .
C11 H11A 0.9300 .
C14 C1 1.561(7) .
C7 H7A 0.9300 .
C4 C5 1.357(8) .
C4 H4A 0.9300 .
C12 H12A 0.9300 .
C9 H9A 0.9300 .
C5 H5A 0.9300 .
S1 O2 1.447(4) .
S1 O3 1.447(4) .
S1 O1 1.458(3) .
S1 C20 1.761(4) .
C25 C24 1.376(6) .
C25 C20 1.373(6) .
C25 H25A 0.9300 .
C20 C21 1.352(6) .
C21 C22 1.418(6) .
C21 H21A 0.9300 .
C24 C23 1.381(6) .
C24 H24A 0.9300 .
C23 C22 1.378(6) .
C23 C23 1.464(8) 2_565
C22 H22A 0.9300 .
O1W H1W 0.842(10) .
O4 C26 1.383(6) .
O4 H4O 0.854(11) .
C26 C27 1.525(10) .
C26 H26A 0.9700 .
C26 H26B 0.9700 .
C27 C28 1.410(10) .
C27 H27A 0.9700 .
C27 H27B 0.9700 .
C28 H28A 0.9600 .
C28 H28B 0.9600 .
C28 H28C 0.9600 .
C27' H27C 0.9700 .
C27' H27D 0.9700 .

loop_
_geom_hbond_atom_site_label_D
_geom_hbond_atom_site_label_H
_geom_hbond_atom_site_label_A
_geom_hbond_distance_DH
_geom_hbond_distance_HA
_geom_hbond_distance_DA
_geom_hbond_angle_DHA
_geom_hbond_site_symmetry_A
N1 H1N1 O4 0.868(10) 1.986(12) 2.847(5) 171(5) 4_557
N1 H1N2 O2 0.871(10) 1.921(13) 2.787(5) 172(4) 3_466
N1 H1N3 O1 0.867(10) 1.948(17) 2.800(5) 167(5) 4_556
O1W H1W O3 0.842(10) 1.926(17) 2.755(5) 168(6) .
O4 H4O O1W 0.854(11) 2.36(12) 2.771(6) 110(9) .

loop_
_geom_torsion_atom_site_label_1
_geom_torsion_atom_site_label_2
_geom_torsion_atom_site_label_3
_geom_torsion_atom_site_label_4
_geom_torsion
_geom_torsion_site_symmetry_1
_geom_torsion_site_symmetry_4
C16 C17 C18 C19 0.4(13) . .
C14 C19 C18 C17 2.3(10) . .
C18 C17 C16 C15 -2.6(14) . .
C14 C15 C16 C17 2.1(11) . .
C7 C2 C3 C4 2.5(7) . .
C1 C2 C3 C4 178.5(5) . .
C12 C13 C8 C9 -0.3(9) . .
C12 C13 C8 C1 -177.6(5) . .
C9 C10 C11 C12 -1.8(10) . .
C16 C15 C14 C19 0.7(9) . .
C16 C15 C14 C1 -177.8(6) . .
C18 C19 C14 C15 -2.8(9) . .
C18 C19 C14 C1 175.7(5) . .
C3 C2 C7 C6 -0.2(8) . .
C1 C2 C7 C6 -176.1(5) . .
C5 C6 C7 C2 -1.0(10) . .
C2 C3 C4 C5 -3.6(9) . .
C10 C11 C12 C13 3.0(10) . .
C8 C13 C12 C11 -2.1(10) . .
C11 C10 C9 C8 -0.4(11) . .
C13 C8 C9 C10 1.5(9) . .
C1 C8 C9 C10 178.8(6) . .
C7 C2 C1 N1 -148.6(4) . .
C3 C2 C1 N1 35.5(6) . .
C7 C2 C1 C8 91.7(6) . .
C3 C2 C1 C8 -84.2(6) . .
C7 C2 C1 C14 -33.6(6) . .
C3 C2 C1 C14 150.6(5) . .
C13 C8 C1 N1 -149.8(5) . .
C9 C8 C1 N1 32.9(7) . .
C13 C8 C1 C2 -29.6(7) . .
C9 C8 C1 C2 153.2(5) . .
C13 C8 C1 C14 94.3(5) . .
C9 C8 C1 C14 -82.9(7) . .
C15 C14 C1 N1 -122.2(5) . .
C19 C14 C1 N1 59.3(6) . .
C15 C14 C1 C2 120.5(5) . .
C19 C14 C1 C2 -58.0(6) . .
C15 C14 C1 C8 -4.8(7) . .
C19 C14 C1 C8 176.7(5) . .
C7 C6 C5 C4 -0.2(11) . .
C3 C4 C5 C6 2.4(11) . .
C24 C25 C20 C21 -0.6(9) . .
C24 C25 C20 S1 -179.6(4) . .
O2 S1 C20 C21 107.6(5) . .
O3 S1 C20 C21 -133.3(5) . .
O1 S1 C20 C21 -12.3(5) . .
O2 S1 C20 C25 -73.5(5) . .
O3 S1 C20 C25 45.6(5) . .
O1 S1 C20 C25 166.7(4) . .
C25 C20 C21 C22 1.7(9) . .
S1 C20 C21 C22 -179.3(5) . .
C20 C25 C24 C23 -0.7(9) . .
C25 C24 C23 C22 0.8(9) . .
C25 C24 C23 C23 179.9(6) . 2_565
C24 C23 C22 C21 0.4(9) . .
C23 C23 C22 C21 -178.7(6) 2_565 .
C20 C21 C22 C23 -1.7(10) . .
O4 C26 C27 C28 150.2(15) . .
